data_7028560
loop_
_publ_author_name
'Imran, Muhammad'
'Neumann, Beate'
'Stammler, Hans-Georg'
'Monkowius, Uwe'
'Ertl, Martin'
'Mitzel, Norbert W.'

_publ_section_title
;
 Borate-based ligands with two soft heterocycle/thione groups and their
 sodium and bismuth complexes.
;
_journal_issue 3
_journal_name_full 'Dalton transactions (Cambridge, England : 2003)'
_journal_page_first 1267
_journal_page_last 1278
_journal_paper_doi 10.1039/c3dt52607k
_journal_volume 43
_journal_year 2014
_chemical_formula_moiety 'C12 H18 B N2 Na O S4'
_chemical_formula_sum 'C12 H18 B N2 Na O S4'
_chemical_formula_weight 368.32
_chemical_name_systematic ?
_space_group_IT_number 14
_symmetry_cell_setting monoclinic
_symmetry_space_group_name_Hall '-P 2yn'
_symmetry_space_group_name_H-M 'P 1 21/n 1'
_atom_sites_solution_hydrogens geom
_atom_sites_solution_primary direct
_atom_sites_solution_secondary difmap
_audit_creation_method SHELXL-97
_cell_angle_alpha 90.00
_cell_angle_beta 113.7167(3)
_cell_angle_gamma 90.00
_cell_formula_units_Z 8
_cell_length_a 20.92650(10)
_cell_length_b 7.78420(5)
_cell_length_c 22.81300(10)
_cell_measurement_reflns_used 188075
_cell_measurement_temperature 100(2)
_cell_measurement_theta_max 30.034
_cell_measurement_theta_min 2.910
_cell_volume 3402.30(3)
_computing_cell_refinement 'HKL Scalepack (Otwinowski & Minor 1997)'
_computing_data_collection 'Collect, Bruker AXS, 2004'
_computing_data_reduction 'Denzo and Scalepack (Otwinowski & Minor, 1997)'
_computing_molecular_graphics 'SHELXTL-PLUS (1990)'
_computing_publication_material 'SHELXL-97 (Sheldrick, 1997)'
_computing_structure_refinement 'SHELXL-97 (Sheldrick, 1997)'
_computing_structure_solution 'SHELXS-97 (Sheldrick, 1990)'
_diffrn_ambient_temperature 100(2)
_diffrn_measured_fraction_theta_full 0.998
_diffrn_measured_fraction_theta_max 0.998
_diffrn_measurement_device_type KappaCCD
_diffrn_measurement_method CCD
_diffrn_radiation_monochromator graphite
_diffrn_radiation_source 'fine-focus sealed tube'
_diffrn_radiation_type MoK\a
_diffrn_radiation_wavelength 0.71073
_diffrn_reflns_av_R_equivalents 0.038
_diffrn_reflns_av_sigmaI/netI 0.0208
_diffrn_reflns_limit_h_max 29
_diffrn_reflns_limit_h_min -29
_diffrn_reflns_limit_k_max 10
_diffrn_reflns_limit_k_min -10
_diffrn_reflns_limit_l_max 31
_diffrn_reflns_limit_l_min -32
_diffrn_reflns_number 112292
_diffrn_reflns_theta_full 30.00
_diffrn_reflns_theta_max 30.00
_diffrn_reflns_theta_min 2.94
_exptl_absorpt_coefficient_mu 0.581
_exptl_absorpt_correction_T_max 0.8683
_exptl_absorpt_correction_T_min 0.8450
_exptl_absorpt_correction_type multi-scan
_exptl_absorpt_process_details 'Denzo and Scalepack (Otwinowski & Minor, 1997)'
_exptl_crystal_colour Colourless
_exptl_crystal_density_diffrn 1.438
_exptl_crystal_density_method 'not measured'
_exptl_crystal_description fragment
_exptl_crystal_F_000 1536
_exptl_crystal_size_max 0.30
_exptl_crystal_size_mid 0.25
_exptl_crystal_size_min 0.25
_refine_diff_density_max 0.530
_refine_diff_density_min -0.503
_refine_diff_density_rms 0.051
_refine_ls_extinction_method none
_refine_ls_goodness_of_fit_ref 1.043
_refine_ls_hydrogen_treatment mixed
_refine_ls_matrix_type full
_refine_ls_number_parameters 409
_refine_ls_number_reflns 9884
_refine_ls_number_restraints 0
_refine_ls_restrained_S_all 1.043
_refine_ls_R_factor_all 0.0315
_refine_ls_R_factor_gt 0.0251
_refine_ls_shift/su_max 0.002
_refine_ls_shift/su_mean 0.000
_refine_ls_structure_factor_coef Fsqd
_refine_ls_weighting_details 'calc w=1/[\s^2^(Fo^2^)+(0.0396P)^2^+0.6264P] where P=(Fo^2^+2Fc^2^)/3'
_refine_ls_weighting_scheme calc
_refine_ls_wR_factor_gt 0.0669
_refine_ls_wR_factor_ref 0.0695
_reflns_number_gt 8537
_reflns_number_total 9884
_reflns_threshold_expression >2sigma(I)
_cod_data_source_file c3dt52607k.txt
_cod_data_source_block compound2
_cod_depositor_comments
;
The following automatic conversions were performed:

'_symmetry_cell_setting' value 'Monoclinic' changed to 'monoclinic'
according to
/usr/data/users/saulius/automatic-downloads/current/RSC/lib/dictionaries/cif_core.dic
dictionary named 'cif_core.dic' version 2.4.2 from 2011-04-26.

Automatic conversion script
Id: cif_fix_values 2281 2013-09-26 08:29:07Z andrius 
;
_cod_original_sg_symbol_H-M 'P 21/n'
_cod_database_code 7028560

loop_
_symmetry_equiv_pos_as_xyz
'x, y, z'
'-x+1/2, y+1/2, -z+1/2'
'-x, -y, -z'
'x-1/2, -y-1/2, z-1/2'

loop_
_atom_site_label
_atom_site_type_symbol
_atom_site_fract_x
_atom_site_fract_y
_atom_site_fract_z
_atom_site_U_iso_or_equiv
_atom_site_adp_type
_atom_site_occupancy
_atom_site_symmetry_multiplicity
_atom_site_calc_flag
_atom_site_refinement_flags
_atom_site_disorder_assembly
_atom_site_disorder_group
S1 S 0.028743(14) 0.46786(4) 0.320235(14) 0.02235(6) Uani 1 1 d . . .
S2 S 0.169766(14) 0.59147(3) 0.335541(12) 0.01810(6) Uani 1 1 d . . .
S3 S 0.371612(14) 0.34321(4) 0.469810(12) 0.02084(6) Uani 1 1 d . . .
S4 S 0.344589(13) 0.33504(3) 0.331654(12) 0.01784(6) Uani 1 1 d . . .
Na1 Na 0.23175(2) 0.54097(6) 0.24692(2) 0.01949(9) Uani 1 1 d . . .
O1 O 0.16466(4) 0.36124(12) 0.16177(4) 0.02521(18) Uani 1 1 d . A .
N1 N 0.12189(4) 0.26076(11) 0.31805(4) 0.01421(16) Uani 1 1 d . . .
N2 N 0.25454(4) 0.24002(11) 0.38763(4) 0.01428(16) Uani 1 1 d . . .
B1 B 0.19341(6) 0.18735(15) 0.32239(5) 0.0149(2) Uani 1 1 d . . .
H1A H 0.2036(6) 0.2464(17) 0.2815(6) 0.020(3) Uiso 1 1 d . . .
H1B H 0.1920(6) 0.0459(16) 0.3194(6) 0.012(3) Uiso 1 1 d . . .
C1 C 0.11200(5) 0.43007(13) 0.32429(5) 0.01557(19) Uani 1 1 d . . .
C2 C 0.00780(6) 0.25285(15) 0.30697(6) 0.0232(2) Uani 1 1 d . . .
H2 H -0.0364 0.2058 0.3005 0.028 Uiso 1 1 calc R . .
C3 C 0.06223(5) 0.16009(14) 0.30702(5) 0.0177(2) Uani 1 1 d . . .
C4 C 0.06202(6) -0.02882(14) 0.29621(6) 0.0216(2) Uani 1 1 d . . .
H4A H 0.0149 -0.0741 0.2851 0.032 Uiso 1 1 calc R . .
H4B H 0.0945 -0.0848 0.3353 0.032 Uiso 1 1 calc R . .
H4C H 0.0766 -0.0517 0.2611 0.032 Uiso 1 1 calc R . .
C5 C 0.31625(5) 0.30109(13) 0.39113(5) 0.01555(19) Uani 1 1 d . . .
C6 C 0.31032(6) 0.27284(15) 0.49698(5) 0.0217(2) Uani 1 1 d . . .
H6 H 0.3170 0.2697 0.5407 0.026 Uiso 1 1 calc R . .
C7 C 0.25146(6) 0.22281(14) 0.44760(5) 0.0177(2) Uani 1 1 d . . .
C8 C 0.18848(6) 0.15224(16) 0.45481(5) 0.0251(2) Uani 1 1 d . . .
H8A H 0.2000 0.1277 0.5001 0.038 Uiso 1 1 calc R . .
H8B H 0.1736 0.0461 0.4299 0.038 Uiso 1 1 calc R . .
H8C H 0.1506 0.2367 0.4392 0.038 Uiso 1 1 calc R . .
C9 C 0.16818(6) 0.31906(15) 0.10166(5) 0.0221(2) Uani 1 1 d . A .
H9A H 0.1838 0.1988 0.1022 0.027 Uiso 1 1 calc R . .
H9B H 0.2016 0.3957 0.0937 0.027 Uiso 1 1 calc R . .
C10 C 0.09552(8) 0.3428(2) 0.05002(6) 0.0416(4) Uani 1 1 d . . .
H10A H 0.0769 0.2323 0.0284 0.050 Uiso 0.827(4) 1 calc PR A 1
H10B H 0.0960 0.4267 0.0176 0.050 Uiso 0.827(4) 1 calc PR A 1
H10C H 0.0864 0.4641 0.0362 0.050 Uiso 0.173(4) 1 calc PR A 2
H10D H 0.0876 0.2690 0.0124 0.050 Uiso 0.173(4) 1 calc PR A 2
C11A C 0.05147(8) 0.4087(2) 0.08426(7) 0.0281(4) Uani 0.827(4) 1 d P A 1
H11A H 0.0041 0.3578 0.0662 0.034 Uiso 0.827(4) 1 calc PR A 1
H11B H 0.0475 0.5355 0.0819 0.034 Uiso 0.827(4) 1 calc PR A 1
C11B C 0.0529(3) 0.2874(10) 0.0846(3) 0.0231(19) Uiso 0.173(4) 1 d P A 2
H11C H 0.0475 0.1610 0.0830 0.028 Uiso 0.173(4) 1 calc PR A 2
H11D H 0.0060 0.3409 0.0660 0.028 Uiso 0.173(4) 1 calc PR A 2
C12 C 0.09310(6) 0.3478(2) 0.15302(6) 0.0341(3) Uani 1 1 d . . .
H12A H 0.0836 0.4218 0.1839 0.041 Uiso 0.827(4) 1 calc PR A 1
H12B H 0.0811 0.2277 0.1586 0.041 Uiso 0.827(4) 1 calc PR A 1
H12C H 0.0754 0.4607 0.1599 0.041 Uiso 0.173(4) 1 calc PR A 2
H12D H 0.0882 0.2643 0.1836 0.041 Uiso 0.173(4) 1 calc PR A 2
S5 S 0.556838(13) 0.54855(4) 0.360238(13) 0.01975(6) Uani 1 1 d . . .
S6 S 0.681964(14) 0.65907(3) 0.338773(13) 0.01878(6) Uani 1 1 d . . .
S7 S 0.902995(14) 0.41125(4) 0.464257(13) 0.02098(6) Uani 1 1 d . . .
S8 S 0.849243(13) 0.36260(4) 0.323580(12) 0.01808(6) Uani 1 1 d . . .
Na2 Na 0.73995(2) 0.58583(6) 0.24819(2) 0.02076(9) Uani 1 1 d . . .
O2 O 0.66770(4) 0.36606(12) 0.17302(4) 0.02472(18) Uani 1 1 d . . .
N3 N 0.64198(4) 0.33010(11) 0.34923(4) 0.01482(16) Uani 1 1 d . . .
N4 N 0.77768(4) 0.31416(11) 0.40116(4) 0.01488(16) Uani 1 1 d . . .
B2 B 0.70835(6) 0.25206(16) 0.34394(6) 0.0167(2) Uani 1 1 d . . .
H2B H 0.7104(6) 0.2965(17) 0.3000(6) 0.016(3) Uiso 1 1 d . . .
H2A H 0.7055(7) 0.1092(19) 0.3451(7) 0.026(4) Uiso 1 1 d . . .
C13 C 0.63178(5) 0.50175(14) 0.34837(5) 0.01554(19) Uani 1 1 d . . .
C14 C 0.53922(6) 0.33329(15) 0.36379(5) 0.0212(2) Uani 1 1 d . . .
H14 H 0.5000 0.2900 0.3701 0.025 Uiso 1 1 calc R . .
C15 C 0.58843(5) 0.23432(14) 0.35643(5) 0.0183(2) Uani 1 1 d . . .
C16 C 0.58796(6) 0.04305(15) 0.35476(6) 0.0260(2) Uani 1 1 d . . .
H16A H 0.5447 0.0005 0.3565 0.039 Uiso 1 1 calc R . .
H16B H 0.6280 -0.0010 0.3916 0.039 Uiso 1 1 calc R . .
H16C H 0.5909 0.0038 0.3151 0.039 Uiso 1 1 calc R . .
C17 C 0.83539(5) 0.35895(13) 0.39230(5) 0.01562(19) Uani 1 1 d . . .
C18 C 0.85209(6) 0.36958(15) 0.50592(5) 0.0219(2) Uani 1 1 d . . .
H18 H 0.8673 0.3808 0.5510 0.026 Uiso 1 1 calc R . .
C19 C 0.78743(6) 0.31866(14) 0.46573(5) 0.0181(2) Uani 1 1 d . . .
C20 C 0.73163(6) 0.26776(16) 0.48739(5) 0.0235(2) Uani 1 1 d . . .
H20A H 0.7505 0.2692 0.5343 0.035 Uiso 1 1 calc R . .
H20B H 0.7151 0.1518 0.4719 0.035 Uiso 1 1 calc R . .
H20C H 0.6926 0.3488 0.4702 0.035 Uiso 1 1 calc R . .
C21 C 0.65731(6) 0.36776(16) 0.10628(5) 0.0224(2) Uani 1 1 d . B .
H21A H 0.6680 0.2538 0.0932 0.027 Uiso 1 1 calc R . .
H21B H 0.6877 0.4548 0.0988 0.027 Uiso 1 1 calc R . .
C22 C 0.58087(7) 0.41245(18) 0.06905(6) 0.0315(3) Uani 1 1 d . . .
H22A H 0.5630 0.3661 0.0249 0.038 Uiso 0.868(4) 1 calc PR B 1
H22B H 0.5732 0.5382 0.0673 0.038 Uiso 0.868(4) 1 calc PR B 1
H22C H 0.5780 0.5171 0.0435 0.038 Uiso 0.132(4) 1 calc PR B 2
H22D H 0.5584 0.3179 0.0387 0.038 Uiso 0.132(4) 1 calc PR B 2
C23A C 0.54668(7) 0.3219(2) 0.10971(7) 0.0275(4) Uani 0.868(4) 1 d P B 1
H23A H 0.5022 0.3780 0.1044 0.033 Uiso 0.868(4) 1 calc PR B 1
H23B H 0.5378 0.1989 0.0982 0.033 Uiso 0.868(4) 1 calc PR B 1
C23B C 0.5467(4) 0.4379(12) 0.1032(4) 0.019(2) Uiso 0.132(4) 1 d P B 2
H23C H 0.5005 0.3812 0.0847 0.022 Uiso 0.132(4) 1 calc PR B 2
H23D H 0.5402 0.5622 0.1083 0.022 Uiso 0.132(4) 1 calc PR B 2
C24 C 0.60071(6) 0.34340(17) 0.17664(6) 0.0266(2) Uani 1 1 d . . .
H24A H 0.5896 0.4449 0.1970 0.032 Uiso 0.868(4) 1 calc PR B 1
H24B H 0.6017 0.2407 0.2026 0.032 Uiso 0.868(4) 1 calc PR B 1
H24C H 0.5982 0.4052 0.2136 0.032 Uiso 0.132(4) 1 calc PR B 2
H24D H 0.5895 0.2206 0.1786 0.032 Uiso 0.132(4) 1 calc PR B 2

loop_
_atom_site_aniso_label
_atom_site_aniso_U_11
_atom_site_aniso_U_22
_atom_site_aniso_U_33
_atom_site_aniso_U_23
_atom_site_aniso_U_13
_atom_site_aniso_U_12
S1 0.01502(12) 0.02123(14) 0.03070(14) -0.00456(11) 0.00910(11) 0.00388(10)
S2 0.01992(12) 0.01548(12) 0.02041(12) -0.00105(9) 0.00969(10) -0.00026(9)
S3 0.01880(13) 0.02312(14) 0.01551(12) -0.00117(9) 0.00161(10) -0.00102(10)
S4 0.01370(11) 0.02236(13) 0.01839(12) 0.00042(9) 0.00744(9) -0.00073(9)
Na1 0.0192(2) 0.0227(2) 0.01803(19) 0.00375(16) 0.00900(17) 0.00117(17)
O1 0.0178(4) 0.0416(5) 0.0169(4) -0.0041(3) 0.0077(3) -0.0054(3)
N1 0.0124(4) 0.0159(4) 0.0149(4) 0.0008(3) 0.0061(3) 0.0012(3)
N2 0.0141(4) 0.0155(4) 0.0132(4) 0.0011(3) 0.0054(3) 0.0026(3)
B1 0.0123(5) 0.0187(5) 0.0142(5) -0.0003(4) 0.0059(4) 0.0016(4)
C1 0.0145(4) 0.0184(5) 0.0138(4) 0.0004(4) 0.0056(4) 0.0030(4)
C2 0.0151(5) 0.0230(6) 0.0326(6) -0.0039(4) 0.0107(4) -0.0014(4)
C3 0.0145(5) 0.0194(5) 0.0202(5) -0.0006(4) 0.0080(4) -0.0007(4)
C4 0.0174(5) 0.0188(5) 0.0294(5) -0.0004(4) 0.0105(4) -0.0013(4)
C5 0.0149(4) 0.0145(5) 0.0158(4) 0.0000(4) 0.0046(4) 0.0024(4)
C6 0.0259(5) 0.0233(5) 0.0145(4) 0.0009(4) 0.0068(4) 0.0022(4)
C7 0.0215(5) 0.0179(5) 0.0147(4) 0.0020(4) 0.0081(4) 0.0040(4)
C8 0.0258(6) 0.0337(6) 0.0192(5) 0.0059(4) 0.0126(4) 0.0021(5)
C9 0.0260(5) 0.0225(5) 0.0205(5) -0.0025(4) 0.0120(4) -0.0010(4)
C10 0.0385(8) 0.0568(10) 0.0208(6) -0.0043(6) 0.0029(5) 0.0224(7)
C11A 0.0220(7) 0.0332(10) 0.0252(7) -0.0037(6) 0.0055(6) 0.0017(6)
C12 0.0175(5) 0.0602(9) 0.0253(6) -0.0008(6) 0.0092(5) -0.0083(6)
S5 0.01527(12) 0.02311(14) 0.02239(13) 0.00003(10) 0.00915(10) 0.00419(10)
S6 0.02174(13) 0.01636(12) 0.02121(12) -0.00055(9) 0.01173(10) -0.00145(10)
S7 0.01509(12) 0.02515(14) 0.01909(12) -0.00199(10) 0.00312(10) -0.00260(10)
S8 0.01486(12) 0.02245(13) 0.01929(12) -0.00053(9) 0.00932(10) 0.00051(9)
Na2 0.0213(2) 0.0229(2) 0.0206(2) 0.00461(17) 0.01104(17) 0.00352(18)
O2 0.0164(4) 0.0382(5) 0.0206(4) -0.0071(3) 0.0086(3) -0.0038(3)
N3 0.0126(4) 0.0163(4) 0.0157(4) 0.0010(3) 0.0059(3) 0.0006(3)
N4 0.0131(4) 0.0164(4) 0.0148(4) 0.0000(3) 0.0053(3) 0.0015(3)
B2 0.0126(5) 0.0196(6) 0.0178(5) -0.0022(4) 0.0060(4) 0.0011(4)
C13 0.0138(4) 0.0192(5) 0.0136(4) -0.0001(4) 0.0055(4) 0.0019(4)
C14 0.0152(5) 0.0253(6) 0.0246(5) 0.0034(4) 0.0093(4) -0.0010(4)
C15 0.0142(5) 0.0215(5) 0.0190(5) 0.0028(4) 0.0064(4) -0.0015(4)
C16 0.0210(5) 0.0213(6) 0.0351(6) 0.0031(5) 0.0106(5) -0.0038(4)
C17 0.0137(4) 0.0149(5) 0.0172(4) -0.0003(4) 0.0051(4) 0.0017(4)
C18 0.0221(5) 0.0251(6) 0.0160(5) -0.0008(4) 0.0051(4) 0.0000(4)
C19 0.0200(5) 0.0184(5) 0.0155(4) 0.0008(4) 0.0068(4) 0.0023(4)
C20 0.0235(5) 0.0322(6) 0.0168(5) 0.0021(4) 0.0100(4) 0.0004(5)
C21 0.0222(5) 0.0263(6) 0.0189(5) -0.0029(4) 0.0085(4) -0.0042(4)
C22 0.0256(6) 0.0293(7) 0.0323(6) 0.0051(5) 0.0039(5) 0.0008(5)
C23A 0.0183(6) 0.0367(10) 0.0253(7) -0.0023(6) 0.0065(5) -0.0015(6)
C24 0.0172(5) 0.0339(7) 0.0312(6) -0.0060(5) 0.0124(5) -0.0015(5)

loop_
_atom_type_symbol
_atom_type_description
_atom_type_scat_dispersion_real
_atom_type_scat_dispersion_imag
_atom_type_scat_source
C C 0.0033 0.0016 'International Tables Vol C Tables 4.2.6.8 and 6.1.1.4'
H H 0.0000 0.0000 'International Tables Vol C Tables 4.2.6.8 and 6.1.1.4'
B B 0.0013 0.0007 'International Tables Vol C Tables 4.2.6.8 and 6.1.1.4'
N N 0.0061 0.0033 'International Tables Vol C Tables 4.2.6.8 and 6.1.1.4'
Na Na 0.0362 0.0249 'International Tables Vol C Tables 4.2.6.8 and 6.1.1.4'
O O 0.0106 0.0060 'International Tables Vol C Tables 4.2.6.8 and 6.1.1.4'
S S 0.1246 0.1234 'International Tables Vol C Tables 4.2.6.8 and 6.1.1.4'

loop_
_geom_angle_atom_site_label_1
_geom_angle_atom_site_label_2
_geom_angle_atom_site_label_3
_geom_angle
_geom_angle_site_symmetry_1
_geom_angle_site_symmetry_3
C2 S1 C1 91.36(5) . .
C1 S2 Na1 107.05(4) . .
C6 S3 C5 91.62(5) . .
C5 S4 Na1 99.64(4) . .
C5 S4 Na1 94.96(4) . 2_545
Na1 S4 Na1 85.771(7) . 2_545
O1 Na1 S2 112.34(3) . .
O1 Na1 S4 106.33(3) . .
S2 Na1 S4 94.918(14) . .
O1 Na1 B1 93.33(3) . 2
S2 Na1 B1 147.70(3) . 2
S4 Na1 B1 96.29(3) . 2
O1 Na1 S4 87.83(3) . 2
S2 Na1 S4 91.976(14) . 2
S4 Na1 S4 160.388(18) . 2
B1 Na1 S4 68.86(3) 2 2
O1 Na1 Na1 59.06(2) . 2_545
S2 Na1 Na1 104.370(17) . 2_545
S4 Na1 Na1 48.010(12) . 2_545
B1 Na1 Na1 105.64(3) 2 2_545
S4 Na1 Na1 146.55(2) 2 2_545
O1 Na1 Na1 131.17(3) . 2
S2 Na1 Na1 88.591(15) . 2
S4 Na1 Na1 115.54(2) . 2
B1 Na1 Na1 59.27(3) 2 2
S4 Na1 Na1 46.219(9) 2 2
Na1 Na1 Na1 159.07(2) 2_545 2
O1 Na1 H1A 65.6(3) . .
S2 Na1 H1A 71.2(3) . .
S4 Na1 H1A 61.4(3) . .
B1 Na1 H1A 140.0(3) 2 .
S4 Na1 H1A 138.1(3) 2 .
Na1 Na1 H1A 34.5(3) 2_545 .
Na1 Na1 H1A 158.7(3) 2 .
C12 O1 C9 107.56(9) . .
C12 O1 Na1 113.73(7) . .
C9 O1 Na1 132.94(7) . .
C1 N1 C3 113.56(8) . .
C1 N1 B1 122.13(8) . .
C3 N1 B1 124.31(9) . .
C5 N2 C7 113.26(8) . .
C5 N2 B1 122.80(8) . .
C7 N2 B1 123.90(8) . .
N1 B1 N2 110.87(8) . .
N1 B1 Na1 145.93(7) . 2_545
N2 B1 Na1 101.99(6) . 2_545
N1 B1 H1A 107.0(6) . .
N2 B1 H1A 108.7(6) . .
Na1 B1 H1A 51.9(7) 2_545 .
N1 B1 H1B 111.0(6) . .
N2 B1 H1B 108.0(6) . .
Na1 B1 H1B 65.0(6) 2_545 .
H1A B1 H1B 111.3(9) . .
N1 C1 S2 127.66(8) . .
N1 C1 S1 110.70(7) . .
S2 C1 S1 121.63(6) . .
C3 C2 S1 111.36(8) . .
C3 C2 H2 124.3 . .
S1 C2 H2 124.3 . .
C2 C3 N1 112.95(10) . .
C2 C3 C4 125.57(10) . .
N1 C3 C4 121.47(9) . .
C3 C4 H4A 109.5 . .
C3 C4 H4B 109.5 . .
H4A C4 H4B 109.5 . .
C3 C4 H4C 109.5 . .
H4A C4 H4C 109.5 . .
H4B C4 H4C 109.5 . .
N2 C5 S4 129.70(8) . .
N2 C5 S3 110.73(7) . .
S4 C5 S3 119.57(6) . .
C7 C6 S3 110.67(8) . .
C7 C6 H6 124.7 . .
S3 C6 H6 124.7 . .
C6 C7 N2 113.71(10) . .
C6 C7 C8 124.24(10) . .
N2 C7 C8 122.04(9) . .
C7 C8 H8A 109.5 . .
C7 C8 H8B 109.5 . .
H8A C8 H8B 109.5 . .
C7 C8 H8C 109.5 . .
H8A C8 H8C 109.5 . .
H8B C8 H8C 109.5 . .
O1 C9 C10 107.03(9) . .
O1 C9 H9A 110.3 . .
C10 C9 H9A 110.3 . .
O1 C9 H9B 110.3 . .
C10 C9 H9B 110.3 . .
H9A C9 H9B 108.6 . .
C11B C10 C9 100.5(3) . .
C11B C10 C11A 36.8(3) . .
C9 C10 C11A 105.58(11) . .
C11B C10 H10A 79.2 . .
C9 C10 H10A 110.6 . .
C11A C10 H10A 110.6 . .
C11B C10 H10B 141.6 . .
C9 C10 H10B 110.6 . .
C11A C10 H10B 110.6 . .
H10A C10 H10B 108.8 . .
C11B C10 H10C 111.7 . .
C9 C10 H10C 111.7 . .
C11A C10 H10C 76.3 . .
H10A C10 H10C 133.1 . .
H10B C10 H10C 35.9 . .
C11B C10 H10D 111.7 . .
C9 C10 H10D 111.7 . .
C11A C10 H10D 135.9 . .
H10A C10 H10D 33.8 . .
H10B C10 H10D 77.5 . .
H10C C10 H10D 109.4 . .
C10 C11A C12 102.10(11) . .
C10 C11A H11A 111.3 . .
C12 C11A H11A 111.3 . .
C10 C11A H11B 111.3 . .
C12 C11A H11B 111.3 . .
H11A C11A H11B 109.2 . .
C10 C11B C12 104.8(4) . .
C10 C11B H11C 110.8 . .
C12 C11B H11C 110.8 . .
C10 C11B H11D 110.8 . .
C12 C11B H11D 110.8 . .
H11C C11B H11D 108.9 . .
O1 C12 C11B 106.4(3) . .
O1 C12 C11A 104.61(10) . .
C11B C12 C11A 36.1(3) . .
O1 C12 H12A 110.8 . .
C11B C12 H12A 136.5 . .
C11A C12 H12A 110.8 . .
O1 C12 H12B 110.8 . .
C11B C12 H12B 77.1 . .
C11A C12 H12B 110.8 . .
H12A C12 H12B 108.9 . .
O1 C12 H12C 110.5 . .
C11B C12 H12C 110.5 . .
C11A C12 H12C 78.0 . .
H12A C12 H12C 34.6 . .
H12B C12 H12C 133.5 . .
O1 C12 H12D 110.5 . .
C11B C12 H12D 110.5 . .
C11A C12 H12D 138.4 . .
H12A C12 H12D 76.8 . .
H12B C12 H12D 35.3 . .
H12C C12 H12D 108.6 . .
C14 S5 C13 91.55(5) . .
C13 S6 Na2 114.80(4) . .
C18 S7 C17 91.61(5) . .
C17 S8 Na2 100.01(4) . .
C17 S8 Na2 101.45(4) . 2_645
Na2 S8 Na2 86.196(7) . 2_645
O2 Na2 S8 96.67(3) . .
O2 Na2 S6 108.86(2) . .
S8 Na2 S6 99.083(15) . .
O2 Na2 S8 92.73(3) . 2_655
S8 Na2 S8 168.54(2) . 2_655
S6 Na2 S8 83.974(14) . 2_655
O2 Na2 O2 173.27(2) . 2_655
S8 Na2 O2 85.06(2) . 2_655
S6 Na2 O2 77.19(2) . 2_655
S8 Na2 O2 84.87(2) 2_655 2_655
O2 Na2 B2 96.01(3) . 2_655
S8 Na2 B2 104.94(3) . 2_655
S6 Na2 B2 142.96(3) . 2_655
S8 Na2 B2 67.43(2) 2_655 2_655
O2 Na2 B2 77.26(3) 2_655 2_655
O2 Na2 Na2 49.79(2) . 2_645
S8 Na2 Na2 47.469(11) . 2_645
S6 Na2 Na2 104.937(17) . 2_645
S8 Na2 Na2 142.50(2) 2_655 2_645
O2 Na2 Na2 132.50(2) 2_655 2_645
B2 Na2 Na2 112.09(3) 2_655 2_645
O2 Na2 Na2 137.42(3) . 2_655
S8 Na2 Na2 122.90(2) . 2_655
S6 Na2 Na2 81.883(15) . 2_655
S8 Na2 Na2 46.335(10) 2_655 2_655
O2 Na2 Na2 39.013(18) 2_655 2_655
B2 Na2 Na2 61.45(3) 2_655 2_655
Na2 Na2 Na2 168.42(3) 2_645 2_655
C24 O2 C21 108.76(8) . .
C24 O2 Na2 112.47(7) . .
C21 O2 Na2 121.05(7) . .
C24 O2 Na2 106.47(7) . 2_645
C21 O2 Na2 115.22(7) . 2_645
Na2 O2 Na2 91.20(2) . 2_645
C13 N3 C15 113.34(9) . .
C13 N3 B2 121.50(9) . .
C15 N3 B2 125.15(9) . .
C17 N4 C19 112.94(8) . .
C17 N4 B2 122.23(8) . .
C19 N4 B2 124.72(8) . .
N3 B2 N4 111.38(8) . .
N3 B2 Na2 143.03(7) . 2_645
N4 B2 Na2 103.79(6) . 2_645
N3 B2 H2B 108.4(7) . .
N4 B2 H2B 107.5(7) . .
Na2 B2 H2B 47.9(7) 2_645 .
N3 B2 H2A 109.2(7) . .
N4 B2 H2A 108.9(7) . .
Na2 B2 H2A 68.0(7) 2_645 .
H2B B2 H2A 111.4(10) . .
N3 C13 S6 128.14(8) . .
N3 C13 S5 110.66(7) . .
S6 C13 S5 121.20(6) . .
C15 C14 S5 111.14(8) . .
C15 C14 H14 124.4 . .
S5 C14 H14 124.4 . .
C14 C15 N3 113.25(10) . .
C14 C15 C16 125.20(10) . .
N3 C15 C16 121.55(10) . .
C15 C16 H16A 109.5 . .
C15 C16 H16B 109.5 . .
H16A C16 H16B 109.5 . .
C15 C16 H16C 109.5 . .
H16A C16 H16C 109.5 . .
H16B C16 H16C 109.5 . .
N4 C17 S8 129.48(8) . .
N4 C17 S7 111.02(7) . .
S8 C17 S7 119.45(6) . .
C19 C18 S7 110.71(8) . .
C19 C18 H18 124.6 . .
S7 C18 H18 124.6 . .
C18 C19 N4 113.71(10) . .
C18 C19 C20 123.75(10) . .
N4 C19 C20 122.52(9) . .
C19 C20 H20A 109.5 . .
C19 C20 H20B 109.5 . .
H20A C20 H20B 109.5 . .
C19 C20 H20C 109.5 . .
H20A C20 H20C 109.5 . .
H20B C20 H20C 109.5 . .
O2 C21 C22 105.59(9) . .
O2 C21 H21A 110.6 . .
C22 C21 H21A 110.6 . .
O2 C21 H21B 110.6 . .
C22 C21 H21B 110.6 . .
H21A C21 H21B 108.8 . .
C23B C22 C21 114.8(4) . .
C23B C22 C23A 36.2(4) . .
C21 C22 C23A 101.35(10) . .
C23B C22 H22A 127.4 . .
C21 C22 H22A 111.5 . .
C23A C22 H22A 111.5 . .
C23B C22 H22B 75.3 . .
C21 C22 H22B 111.5 . .
C23A C22 H22B 111.5 . .
H22A C22 H22B 109.3 . .
C23B C22 H22C 108.6 . .
C21 C22 H22C 108.6 . .
C23A C22 H22C 142.6 . .
H22A C22 H22C 78.0 . .
H22B C22 H22C 36.1 . .
C23B C22 H22D 108.6 . .
C21 C22 H22D 108.6 . .
C23A C22 H22D 82.8 . .
H22A C22 H22D 30.7 . .
H22B C22 H22D 133.1 . .
H22C C22 H22D 107.5 . .
C24 C23A C22 102.60(11) . .
C24 C23A H23A 111.2 . .
C22 C23A H23A 111.2 . .
C24 C23A H23B 111.2 . .
C22 C23A H23B 111.2 . .
H23A C23A H23B 109.2 . .
C22 C23B C24 102.4(5) . .
C22 C23B H23C 111.3 . .
C24 C23B H23C 111.3 . .
C22 C23B H23D 111.3 . .
C24 C23B H23D 111.3 . .
H23C C23B H23D 109.2 . .
O2 C24 C23A 107.83(10) . .
O2 C24 C23B 99.2(3) . .
C23A C24 C23B 31.3(3) . .
O2 C24 H24A 110.1 . .
C23A C24 H24A 110.1 . .
C23B C24 H24A 86.1 . .
O2 C24 H24B 110.1 . .
C23A C24 H24B 110.1 . .
C23B C24 H24B 139.2 . .
H24A C24 H24B 108.5 . .
O2 C24 H24C 111.9 . .
C23A C24 H24C 130.1 . .
C23B C24 H24C 111.9 . .
H24A C24 H24C 27.1 . .
H24B C24 H24C 83.1 . .
O2 C24 H24D 111.9 . .
C23A C24 H24D 80.9 . .
C23B C24 H24D 111.9 . .
H24A C24 H24D 130.1 . .
H24B C24 H24D 30.8 . .
H24C C24 H24D 109.6 . .

loop_
_geom_bond_atom_site_label_1
_geom_bond_atom_site_label_2
_geom_bond_distance
_geom_bond_site_symmetry_2
S1 C2 1.7257(12) .
S1 C1 1.7324(10) .
S2 C1 1.6899(11) .
S2 Na1 2.8345(5) .
S3 C6 1.7230(12) .
S3 C5 1.7316(10) .
S4 C5 1.7059(10) .
S4 Na1 2.8654(5) .
S4 Na1 2.9498(5) 2_545
Na1 O1 2.3469(9) .
Na1 B1 2.8711(12) 2
Na1 S4 2.9498(5) 2
Na1 Na1 3.95795(16) 2_545
Na1 Na1 3.95796(15) 2
Na1 H1A 2.568(13) .
Na1 H1A 2.347(13) 2
Na1 H1B 2.603(12) 2
O1 C12 1.4326(14) .
O1 C9 1.4405(13) .
N1 C1 1.3504(13) .
N1 C3 1.4082(13) .
N1 B1 1.5677(14) .
N2 C5 1.3479(13) .
N2 C7 1.4019(13) .
N2 B1 1.5773(14) .
B1 Na1 2.8710(12) 2_545
B1 H1A 1.136(13) .
B1 H1B 1.103(12) .
C2 C3 1.3484(15) .
C2 H2 0.9500 .
C3 C4 1.4907(15) .
C4 H4A 0.9800 .
C4 H4B 0.9800 .
C4 H4C 0.9800 .
C6 C7 1.3498(15) .
C6 H6 0.9500 .
C7 C8 1.4967(16) .
C8 H8A 0.9800 .
C8 H8B 0.9800 .
C8 H8C 0.9800 .
C9 C10 1.5143(17) .
C9 H9A 0.9900 .
C9 H9B 0.9900 .
C10 C11B 1.473(7) .
C10 C11A 1.517(2) .
C10 H10A 0.9900 .
C10 H10B 0.9900 .
C10 H10C 0.9900 .
C10 H10D 0.9900 .
C11A C12 1.5313(19) .
C11A H11A 0.9900 .
C11A H11B 0.9900 .
C11B C12 1.519(7) .
C11B H11C 0.9900 .
C11B H11D 0.9900 .
C12 H12A 0.9900 .
C12 H12B 0.9900 .
C12 H12C 0.9900 .
C12 H12D 0.9900 .
S5 C14 1.7246(12) .
S5 C13 1.7342(10) .
S6 C13 1.6838(11) .
S6 Na2 2.8435(5) .
S7 C18 1.7200(12) .
S7 C17 1.7302(10) .
S8 C17 1.7055(10) .
S8 Na2 2.8362(5) .
S8 Na2 2.8892(5) 2_645
Na2 O2 2.4632(9) .
Na2 S8 2.8893(5) 2_655
Na2 O2 2.9883(10) 2_655
Na2 B2 3.0152(12) 2_655
Na2 Na2 3.9120 2_645
Na2 Na2 3.9121 2_655
Na2 H2B 2.428(13) 2_655
Na2 H2B 2.727(13) .
Na2 H2A 2.795(14) 2_655
O2 C24 1.4479(13) .
O2 C21 1.4489(13) .
O2 Na2 2.9883(10) 2_645
N3 C13 1.3520(13) .
N3 C15 1.4096(13) .
N3 B2 1.5643(14) .
N4 C17 1.3480(13) .
N4 C19 1.4040(13) .
N4 B2 1.5871(14) .
B2 Na2 3.0151(12) 2_645
B2 H2B 1.077(13) .
B2 H2A 1.114(14) .
C14 C15 1.3495(15) .
C14 H14 0.9500 .
C15 C16 1.4893(16) .
C16 H16A 0.9800 .
C16 H16B 0.9800 .
C16 H16C 0.9800 .
C18 C19 1.3529(15) .
C18 H18 0.9500 .
C19 C20 1.4929(15) .
C20 H20A 0.9800 .
C20 H20B 0.9800 .
C20 H20C 0.9800 .
C21 C22 1.5194(17) .
C21 H21A 0.9900 .
C21 H21B 0.9900 .
C22 C23B 1.267(8) .
C22 C23A 1.550(2) .
C22 H22A 0.9900 .
C22 H22B 0.9900 .
C22 H22C 0.9900 .
C22 H22D 0.9900 .
C23A C24 1.4997(18) .
C23A H23A 0.9900 .
C23A H23B 0.9900 .
C23B C24 1.761(8) .
C23B H23C 0.9900 .
C23B H23D 0.9900 .
C24 H24A 0.9900 .
C24 H24B 0.9900 .
C24 H24C 0.9900 .
C24 H24D 0.9900 .
